data_4325007
loop_
_publ_author_name
'Mohamed E. El-Zaria'
'Hidekazu Arii'
'Hiroyuki Nakamura'

_publ_section_title
;
 m-Carborane-Based Chiral NBN Pincer-Metal Complexes: Synthesis,
 Structure, and Application in Asymmetric Catalysis
;
_journal_name_full 'Inorganic Chemistry'
_journal_page_first 4149
_journal_page_last 4161
_journal_paper_doi 10.1021/ic2002095
_journal_volume 50
_journal_year 2011
_chemical_absolute_configuration rmad
_chemical_formula_sum 'C14 H32 B10 Br2 N2 O2'
_chemical_formula_weight 528.34
_chemical_name_systematic
; 
 ? 
;
_space_group_IT_number 96
_symmetry_cell_setting tetragonal
_symmetry_space_group_name_Hall 'P 4nw 2abw'
_symmetry_space_group_name_H-M 'P 43 21 2'
_atom_sites_solution_hydrogens geom
_atom_sites_solution_primary direct
_atom_sites_solution_secondary difmap
_audit_creation_method SHELXL-97
_cell_angle_alpha 90.00
_cell_angle_beta 90.00
_cell_angle_gamma 90.00
_cell_formula_units_Z 8
_cell_length_a 21.6668(17)
_cell_length_b 21.6668(17)
_cell_length_c 10.4424(8)
_cell_measurement_reflns_used 9902
_cell_measurement_temperature 123
_cell_measurement_theta_max 26.59
_cell_measurement_theta_min 2.16
_cell_volume 4902.2(7)
_computing_cell_refinement 'APEX2 (Bruker AXS, 2006)'
_computing_data_collection 'APEX2 (Bruker AXS, 2006)'
_computing_data_reduction 'SAINT (Bruker AXS, 2004)'
_computing_molecular_graphics 'XSHEL (Bruker AXS,2002)'
_computing_publication_material 'XCIF (Bruker AXS, 2001)'
_computing_structure_refinement 'SHELXL-97 (Sheldrick, 1997)'
_computing_structure_solution 'SHELXS-97 (Sheldrick, 1997)'
_diffrn_ambient_temperature 123
_diffrn_detector_area_resol_mean 8.333
_diffrn_measured_fraction_theta_full 0.998
_diffrn_measured_fraction_theta_max 0.998
_diffrn_measurement_device_type 'Bruker APEXII CCD area detector'
_diffrn_measurement_method 'phi and omega scans'
_diffrn_radiation_monochromator 'Bruker Helios multilayer confocal mirror'
_diffrn_radiation_source 'Bruker TXS fine-focus rotating anode'
_diffrn_radiation_type MoK\a
_diffrn_radiation_wavelength 0.71073
_diffrn_reflns_av_R_equivalents 0.0315
_diffrn_reflns_av_sigmaI/netI 0.0352
_diffrn_reflns_limit_h_max 28
_diffrn_reflns_limit_h_min -26
_diffrn_reflns_limit_k_max 27
_diffrn_reflns_limit_k_min -14
_diffrn_reflns_limit_l_max 13
_diffrn_reflns_limit_l_min -13
_diffrn_reflns_number 27665
_diffrn_reflns_theta_full 27.50
_diffrn_reflns_theta_max 27.50
_diffrn_reflns_theta_min 1.33
_exptl_absorpt_coefficient_mu 3.321
_exptl_absorpt_correction_T_max 0.7324
_exptl_absorpt_correction_T_min 0.5564
_exptl_absorpt_correction_type empirical
_exptl_absorpt_process_details
;
SADABS Sheldrick 1996
;
_exptl_crystal_colour colorless
_exptl_crystal_density_diffrn 1.432
_exptl_crystal_description prism
_exptl_crystal_F_000 2128
_exptl_crystal_size_max 0.20
_exptl_crystal_size_mid 0.15
_exptl_crystal_size_min 0.10
_refine_diff_density_max 0.598
_refine_diff_density_min -0.231
_refine_diff_density_rms 0.046
_refine_ls_abs_structure_details 'Flack H D (1983), Acta Cryst. A39, 876-881'
_refine_ls_abs_structure_Flack 0.029(6)
_refine_ls_extinction_method none
_refine_ls_goodness_of_fit_ref 1.057
_refine_ls_hydrogen_treatment mixed
_refine_ls_matrix_type full
_refine_ls_number_parameters 323
_refine_ls_number_reflns 5605
_refine_ls_number_restraints 1
_refine_ls_restrained_S_all 1.057
_refine_ls_R_factor_all 0.0320
_refine_ls_R_factor_gt 0.0259
_refine_ls_shift/su_max 0.002
_refine_ls_shift/su_mean 0.000
_refine_ls_structure_factor_coef Fsqd
_refine_ls_weighting_details 'calc w=1/[\s^2^(Fo^2^)+(0.0302P)^2^+0.0000P] where P=(Fo^2^+2Fc^2^)/3'
_refine_ls_weighting_scheme calc
_refine_ls_wR_factor_gt 0.0592
_refine_ls_wR_factor_ref 0.0608
_reflns_number_gt 5041
_reflns_number_total 5605
_reflns_threshold_expression >2sigma(I)
_cod_data_source_file ic2002095_si_002_5.cif
_cod_data_source_block compound13
_cod_database_code 4325007

loop_
_symmetry_equiv_pos_as_xyz
'x, y, z'
'-x, -y, z+1/2'
'-y+1/2, x+1/2, z+3/4'
'y+1/2, -x+1/2, z+1/4'
'-x+1/2, y+1/2, -z+3/4'
'x+1/2, -y+1/2, -z+1/4'
'y, x, -z'
'-y, -x, -z+1/2'

loop_
_atom_site_label
_atom_site_type_symbol
_atom_site_fract_x
_atom_site_fract_y
_atom_site_fract_z
_atom_site_U_iso_or_equiv
_atom_site_adp_type
_atom_site_occupancy
_atom_site_symmetry_multiplicity
_atom_site_calc_flag
_atom_site_refinement_flags
Br1 Br 0.325845(12) 0.824915(10) 0.26039(2) 0.03877(7) Uani 1 1 d .
N1 N 0.24965(8) 0.95121(8) 0.26837(17) 0.0226(4) Uani 1 1 d .
O1 O 0.22346(7) 0.95385(7) 0.05824(13) 0.0254(3) Uani 1 1 d .
B1 B 0.12896(11) 0.88811(11) 0.3328(2) 0.0195(5) Uani 1 1 d .
B2 B 0.11565(12) 0.96776(11) 0.3559(2) 0.0232(5) Uani 1 1 d .
B3 B 0.08969(12) 0.99931(11) 0.2082(2) 0.0258(5) Uani 1 1 d .
B4 B 0.08673(11) 0.93958(11) 0.0920(2) 0.0221(5) Uani 1 1 d .
B5 B 0.03580(12) 0.98182(12) 0.3312(2) 0.0278(6) Uani 1 1 d .
C1 C 0.14225(10) 0.93970(9) 0.21159(18) 0.0197(4) Uani 1 1 d .
C2 C 0.20953(10) 0.94935(9) 0.17110(18) 0.0203(4) Uani 1 1 d .
C3 C 0.31614(9) 0.95808(9) 0.2528(2) 0.0234(4) Uani 1 1 d .
H3 H 0.3262 0.9541 0.1598 0.028 Uiso 1 1 calc R
C4 C 0.34931(10) 0.90710(11) 0.3248(2) 0.0295(5) Uani 1 1 d .
H4A H 0.3391 0.9099 0.4170 0.035 Uiso 1 1 calc R
H4B H 0.3944 0.9126 0.3154 0.035 Uiso 1 1 calc R
C5 C 0.33617(11) 1.02287(10) 0.2980(2) 0.0296(5) Uani 1 1 d .
H5 H 0.3214 1.0285 0.3880 0.036 Uiso 1 1 calc R
C6 C 0.40680(12) 1.03027(13) 0.2976(3) 0.0467(7) Uani 1 1 d .
H6A H 0.4232 1.0177 0.2141 0.070 Uiso 1 1 calc R
H6B H 0.4248 1.0043 0.3648 0.070 Uiso 1 1 calc R
H6C H 0.4174 1.0735 0.3136 0.070 Uiso 1 1 calc R
C7 C 0.30572(14) 1.07223(11) 0.2151(2) 0.0454(7) Uani 1 1 d .
H7A H 0.3217 1.0694 0.1275 0.068 Uiso 1 1 calc R
H7B H 0.3150 1.1131 0.2502 0.068 Uiso 1 1 calc R
H7C H 0.2609 1.0658 0.2144 0.068 Uiso 1 1 calc R
Br2 Br 0.516271(11) 0.893846(10) 0.49180(3) 0.04217(8) Uani 1 1 d .
N2 N 0.53704(7) 0.74374(8) 0.50750(17) 0.0208(4) Uani 1 1 d D
O2 O 0.56994(6) 0.74959(7) 0.30216(13) 0.0243(3) Uani 1 1 d .
B6 B 0.70218(10) 0.72735(11) 0.3418(2) 0.0186(5) Uani 1 1 d .
B7 B 0.69892(10) 0.78788(11) 0.4576(2) 0.0192(5) Uani 1 1 d .
B8 B 0.67242(11) 0.75671(10) 0.6058(2) 0.0184(4) Uani 1 1 d .
B9 B 0.65912(10) 0.67691(10) 0.5827(2) 0.0171(4) Uani 1 1 d .
B10 B 0.75236(10) 0.77061(10) 0.5815(2) 0.0206(5) Uani 1 1 d .
C8 C 0.64633(9) 0.72820(9) 0.46074(18) 0.0159(4) Uani 1 1 d .
C9 C 0.58025(9) 0.74141(9) 0.41623(18) 0.0174(4) Uani 1 1 d .
C10 C 0.47480(9) 0.76694(9) 0.4818(2) 0.0223(4) Uani 1 1 d .
H10 H 0.4730 0.7781 0.3890 0.027 Uiso 1 1 calc R
C11 C 0.46407(10) 0.82607(11) 0.5579(2) 0.0305(5) Uani 1 1 d .
H11A H 0.4739 0.8187 0.6493 0.037 Uiso 1 1 calc R
H11B H 0.4201 0.8381 0.5519 0.037 Uiso 1 1 calc R
C12 C 0.42376(9) 0.71836(9) 0.5061(2) 0.0230(4) Uani 1 1 d .
H12 H 0.3832 0.7398 0.4960 0.028 Uiso 1 1 calc R
C13 C 0.42515(10) 0.69095(11) 0.6405(2) 0.0285(5) Uani 1 1 d .
H13A H 0.3903 0.6626 0.6511 0.043 Uiso 1 1 calc R
H13B H 0.4222 0.7242 0.7038 0.043 Uiso 1 1 calc R
H13C H 0.4639 0.6684 0.6529 0.043 Uiso 1 1 calc R
C14 C 0.42663(12) 0.66792(11) 0.4041(2) 0.0344(5) Uani 1 1 d .
H14A H 0.4659 0.6457 0.4113 0.052 Uiso 1 1 calc R
H14B H 0.4235 0.6867 0.3190 0.052 Uiso 1 1 calc R
H14C H 0.3924 0.6390 0.4167 0.052 Uiso 1 1 calc R
H5H H 0.0126(11) 1.0169(10) 0.382(2) 0.029(6) Uiso 1 1 d .
H1H H 0.1653(9) 0.8599(9) 0.381(2) 0.018(5) Uiso 1 1 d .
H2H H 0.1481(10) 0.9931(9) 0.416(2) 0.018(5) Uiso 1 1 d .
H4H H 0.1007(10) 0.9451(10) -0.005(2) 0.033(6) Uiso 1 1 d .
H3H H 0.1082(11) 1.0444(11) 0.178(2) 0.035(7) Uiso 1 1 d .
H7H H 0.6820(10) 0.8329(10) 0.426(2) 0.024(6) Uiso 1 1 d .
H6H H 0.6893(9) 0.7353(10) 0.242(2) 0.028(6) Uiso 1 1 d .
H8H H 0.6428(9) 0.7818(9) 0.6624(18) 0.010(5) Uiso 1 1 d .
H10H H 0.7778(10) 0.8047(9) 0.643(2) 0.023(6) Uiso 1 1 d .
H9H H 0.6200(8) 0.6506(8) 0.6289(18) 0.010(5) Uiso 1 1 d .
H1 H 0.2362(12) 0.9476(12) 0.348(3) 0.038(7) Uiso 1 1 d .
H2 H 0.5488(11) 0.7382(11) 0.5887(9) 0.029(7) Uiso 1 1 d D

loop_
_atom_site_aniso_label
_atom_site_aniso_U_11
_atom_site_aniso_U_22
_atom_site_aniso_U_33
_atom_site_aniso_U_23
_atom_site_aniso_U_13
_atom_site_aniso_U_12
Br1 0.04761(14) 0.02833(11) 0.04039(13) 0.00844(11) 0.01715(12) 0.00827(11)
N1 0.0267(9) 0.0259(9) 0.0152(9) 0.0017(7) 0.0009(8) -0.0003(7)
O1 0.0299(8) 0.0291(8) 0.0173(7) 0.0009(6) 0.0024(6) -0.0014(7)
B1 0.0233(12) 0.0232(12) 0.0119(10) 0.0001(8) -0.0003(8) 0.0023(10)
B2 0.0314(14) 0.0210(12) 0.0173(11) -0.0022(9) 0.0019(10) 0.0053(10)
B3 0.0367(14) 0.0233(12) 0.0174(11) 0.0004(9) 0.0009(10) 0.0109(10)
B4 0.0248(12) 0.0252(12) 0.0164(11) 0.0014(9) -0.0010(9) 0.0066(10)
B5 0.0338(14) 0.0326(14) 0.0169(12) 0.0002(10) 0.0032(10) 0.0124(12)
C1 0.0264(11) 0.0207(10) 0.0122(9) 0.0002(7) -0.0010(8) 0.0041(8)
C2 0.0295(11) 0.0137(9) 0.0178(10) 0.0003(8) 0.0003(8) 0.0014(9)
C3 0.0252(10) 0.0257(10) 0.0191(10) 0.0014(9) 0.0021(9) 0.0006(8)
C4 0.0280(12) 0.0331(13) 0.0273(12) 0.0052(10) 0.0008(9) 0.0027(10)
C5 0.0370(13) 0.0295(11) 0.0224(11) -0.0019(9) -0.0009(9) -0.0049(10)
C6 0.0432(15) 0.0439(15) 0.0530(17) -0.0119(13) 0.0016(13) -0.0165(12)
C7 0.075(2) 0.0248(12) 0.0361(14) 0.0019(11) -0.0106(13) -0.0064(12)
Br2 0.03046(13) 0.02721(12) 0.06884(18) -0.00388(13) -0.00259(13) -0.00348(10)
N2 0.0190(8) 0.0287(9) 0.0147(9) 0.0030(8) 0.0005(7) 0.0013(7)
O2 0.0223(7) 0.0338(9) 0.0166(7) 0.0029(6) -0.0009(6) 0.0041(6)
B6 0.0195(11) 0.0213(11) 0.0151(11) 0.0029(9) 0.0029(8) 0.0001(9)
B7 0.0193(11) 0.0153(11) 0.0232(12) 0.0027(9) 0.0010(9) -0.0026(9)
B8 0.0194(11) 0.0177(11) 0.0179(11) -0.0007(8) 0.0005(9) -0.0023(9)
B9 0.0191(11) 0.0183(11) 0.0140(10) 0.0006(9) -0.0008(8) 0.0005(9)
B10 0.0201(11) 0.0175(11) 0.0241(12) -0.0023(9) -0.0006(9) -0.0023(9)
C8 0.0172(9) 0.0170(9) 0.0135(9) 0.0005(7) 0.0001(7) -0.0008(7)
C9 0.0189(10) 0.0143(9) 0.0189(10) 0.0012(7) -0.0007(8) -0.0009(8)
C10 0.0186(9) 0.0273(10) 0.0209(10) 0.0030(8) 0.0009(8) 0.0033(8)
C11 0.0266(11) 0.0296(12) 0.0352(12) -0.0011(10) 0.0046(9) 0.0036(10)
C12 0.0180(9) 0.0278(10) 0.0233(10) 0.0024(9) 0.0022(9) 0.0009(8)
C13 0.0245(11) 0.0354(13) 0.0256(11) 0.0059(9) 0.0022(9) -0.0006(10)
C14 0.0387(13) 0.0342(13) 0.0303(12) -0.0021(10) 0.0036(10) -0.0064(11)

loop_
_atom_type_symbol
_atom_type_description
_atom_type_scat_dispersion_real
_atom_type_scat_dispersion_imag
_atom_type_scat_source
C C 0.0033 0.0016 'International Tables Vol C Tables 4.2.6.8 and 6.1.1.4'
H H 0.0000 0.0000 'International Tables Vol C Tables 4.2.6.8 and 6.1.1.4'
B B 0.0013 0.0007 'International Tables Vol C Tables 4.2.6.8 and 6.1.1.4'
N N 0.0061 0.0033 'International Tables Vol C Tables 4.2.6.8 and 6.1.1.4'
O O 0.0106 0.0060 'International Tables Vol C Tables 4.2.6.8 and 6.1.1.4'
Br Br -0.2901 2.4595 'International Tables Vol C Tables 4.2.6.8 and 6.1.1.4'

loop_
_geom_angle_atom_site_label_1
_geom_angle_atom_site_label_2
_geom_angle_atom_site_label_3
_geom_angle
_geom_angle_site_symmetry_1
_geom_angle_site_symmetry_3
C2 N1 C3 124.13(18) . .
C2 N1 H1 119.8(17) . .
C3 N1 H1 116.1(17) . .
C1 B1 C1 101.49(16) 8_665 .
C1 B1 B4 60.15(13) 8_665 8_665
C1 B1 B4 105.57(16) . 8_665
C1 B1 B2 105.89(16) 8_665 .
C1 B1 B2 59.38(12) . .
B4 B1 B2 60.03(13) 8_665 .
C1 B1 B1 58.54(13) 8_665 8_665
C1 B1 B1 57.36(13) . 8_665
B4 B1 B1 108.45(14) 8_665 8_665
B2 B1 B1 107.28(13) . 8_665
C1 B1 H1H 122.1(10) 8_665 .
C1 B1 H1H 125.0(11) . .
B4 B1 H1H 124.0(11) 8_665 .
B2 B1 H1H 125.9(11) . .
B1 B1 H1H 117.8(10) 8_665 .
C1 B2 B1 58.78(12) . .
C1 B2 B4 105.06(16) . 8_665
B1 B2 B4 59.98(13) . 8_665
C1 B2 B5 105.03(16) . .
B1 B2 B5 107.87(18) . .
B4 B2 B5 59.96(14) 8_665 .
C1 B2 B3 58.90(12) . .
B1 B2 B3 108.00(16) . .
B4 B2 B3 108.04(18) 8_665 .
B5 B2 B3 59.99(14) . .
C1 B2 H2H 117.6(11) . .
B1 B2 H2H 117.7(11) . .
B4 B2 H2H 126.6(11) 8_665 .
B5 B2 H2H 128.7(11) . .
B3 B2 H2H 120.6(11) . .
C1 B3 B5 105.11(17) . 8_665
C1 B3 B4 59.41(13) . .
B5 B3 B4 59.83(14) 8_665 .
C1 B3 B5 105.06(17) . .
B5 B3 B5 60.14(17) 8_665 .
B4 B3 B5 108.34(19) . .
C1 B3 B2 58.99(12) . .
B5 B3 B2 108.21(18) 8_665 .
B4 B3 B2 108.89(16) . .
B5 B3 B2 59.94(14) . .
C1 B3 H3H 115.5(13) . .
B5 B3 H3H 129.3(13) 8_665 .
B4 B3 H3H 117.8(13) . .
B5 B3 H3H 129.3(13) . .
B2 B3 H3H 118.1(13) . .
C1 B4 B1 57.79(12) . 8_665
C1 B4 B2 104.06(15) . 8_665
B1 B4 B2 60.00(13) 8_665 8_665
C1 B4 B5 104.81(16) . 8_665
B1 B4 B5 108.13(17) 8_665 8_665
B2 B4 B5 60.27(14) 8_665 8_665
C1 B4 B3 58.78(13) . .
B1 B4 B3 107.35(16) 8_665 .
B2 B4 B3 107.91(17) 8_665 .
B5 B4 B3 60.07(15) 8_665 .
C1 B4 H4H 119.3(12) . .
B1 B4 H4H 115.5(12) 8_665 .
B2 B4 H4H 123.9(12) 8_665 .
B5 B4 H4H 129.4(12) 8_665 .
B3 B4 H4H 124.0(12) . .
B4 B5 B3 60.10(14) 8_665 8_665
B4 B5 B2 59.77(13) 8_665 .
B3 B5 B2 107.55(17) 8_665 .
B4 B5 B3 107.96(17) 8_665 .
B3 B5 B3 107.49(17) 8_665 .
B2 B5 B3 60.07(14) . .
B4 B5 B5 108.44(16) 8_665 8_665
B3 B5 B5 59.99(17) 8_665 8_665
B2 B5 B5 108.10(15) . 8_665
B3 B5 B5 59.87(16) . 8_665
B4 B5 H5H 121.1(13) 8_665 .
B3 B5 H5H 122.8(11) 8_665 .
B2 B5 H5H 120.9(12) . .
B3 B5 H5H 121.7(12) . .
B5 B5 H5H 122.4(13) 8_665 .
C2 C1 B1 114.48(16) . 8_665
C2 C1 B1 116.93(16) . .
B1 C1 B1 64.10(14) 8_665 .
C2 C1 B3 121.41(17) . .
B1 C1 B3 113.38(17) 8_665 .
B1 C1 B3 113.16(16) . .
C2 C1 B2 120.74(17) . .
B1 C1 B2 114.82(16) 8_665 .
B1 C1 B2 61.84(13) . .
B3 C1 B2 62.12(13) . .
C2 C1 B4 117.49(15) . .
B1 C1 B4 62.06(13) 8_665 .
B1 C1 B4 114.48(16) . .
B3 C1 B4 61.81(13) . .
B2 C1 B4 113.45(16) . .
O1 C2 N1 124.8(2) . .
O1 C2 C1 120.84(18) . .
N1 C2 C1 114.38(17) . .
N1 C3 C4 109.82(17) . .
N1 C3 C5 109.69(17) . .
C4 C3 C5 112.20(18) . .
N1 C3 H3 108.3 . .
C4 C3 H3 108.3 . .
C5 C3 H3 108.3 . .
C3 C4 Br1 111.53(15) . .
C3 C4 H4A 109.3 . .
Br1 C4 H4A 109.3 . .
C3 C4 H4B 109.3 . .
Br1 C4 H4B 109.3 . .
H4A C4 H4B 108.0 . .
C7 C5 C6 110.8(2) . .
C7 C5 C3 110.03(18) . .
C6 C5 C3 111.94(19) . .
C7 C5 H5 108.0 . .
C6 C5 H5 108.0 . .
C3 C5 H5 108.0 . .
C5 C6 H6A 109.5 . .
C5 C6 H6B 109.5 . .
H6A C6 H6B 109.5 . .
C5 C6 H6C 109.5 . .
H6A C6 H6C 109.5 . .
H6B C6 H6C 109.5 . .
C5 C7 H7A 109.5 . .
C5 C7 H7B 109.5 . .
H7A C7 H7B 109.5 . .
C5 C7 H7C 109.5 . .
H7A C7 H7C 109.5 . .
H7B C7 H7C 109.5 . .
C9 N2 C10 121.85(17) . .
C9 N2 H2 118.1(16) . .
C10 N2 H2 118.9(15) . .
C8 B6 B9 58.13(12) . 7_556
C8 B6 B8 104.65(15) . 7_556
B9 B6 B8 60.24(12) 7_556 7_556
C8 B6 B10 104.91(16) . 7_556
B9 B6 B10 108.35(16) 7_556 7_556
B8 B6 B10 60.35(13) 7_556 7_556
C8 B6 B7 58.64(12) . .
B9 B6 B7 107.53(15) 7_556 .
B8 B6 B7 108.20(16) 7_556 .
B10 B6 B7 60.11(13) 7_556 .
C8 B6 H6H 120.1(11) . .
B9 B6 H6H 118.6(12) 7_556 .
B8 B6 H6H 125.0(11) 7_556 .
B10 B6 H6H 126.8(12) 7_556 .
B7 B6 H6H 121.3(11) . .
C8 B7 B10 105.02(15) . .
C8 B7 B10 104.88(15) . 7_556
B10 B7 B10 60.47(16) . 7_556
C8 B7 B8 59.12(11) . .
B10 B7 B8 59.88(13) . .
B10 B7 B8 108.43(16) 7_556 .
C8 B7 B6 59.19(12) . .
B10 B7 B6 108.22(16) . .
B10 B7 B6 59.53(13) 7_556 .
B8 B7 B6 108.80(15) . .
C8 B7 H7H 117.0(12) . .
B10 B7 H7H 128.8(12) . .
B10 B7 H7H 127.5(12) 7_556 .
B8 B7 H7H 119.5(12) . .
B6 B7 H7H 117.7(12) . .
C8 B8 B6 104.63(15) . 7_556
C8 B8 B9 58.58(12) . .
B6 B8 B9 59.84(12) 7_556 .
C8 B8 B10 104.69(15) . .
B6 B8 B10 60.00(13) 7_556 .
B9 B8 B10 107.75(16) . .
C8 B8 B7 58.72(12) . .
B6 B8 B7 107.77(16) 7_556 .
B9 B8 B7 107.70(15) . .
B10 B8 B7 59.84(13) . .
C8 B8 H8H 119.2(11) . .
B6 B8 H8H 126.7(11) 7_556 .
B9 B8 H8H 119.6(11) . .
B10 B8 H8H 127.0(11) . .
B7 B8 H8H 120.0(11) . .
C8 B9 C8 101.36(15) 7_556 .
C8 B9 B6 60.09(12) 7_556 7_556
C8 B9 B6 105.46(15) . 7_556
C8 B9 B8 105.90(15) 7_556 .
C8 B9 B8 59.59(12) . .
B6 B9 B8 59.92(13) 7_556 .
C8 B9 B9 58.32(13) 7_556 7_556
C8 B9 B9 57.55(12) . 7_556
B6 B9 B9 108.30(13) 7_556 7_556
B8 B9 B9 107.66(13) . 7_556
C8 B9 H9H 125.4(10) 7_556 .
C8 B9 H9H 121.5(10) . .
B6 B9 H9H 126.5(10) 7_556 .
B8 B9 H9H 123.8(10) . .
B9 B9 H9H 117.4(10) 7_556 .
B6 B10 B7 107.84(15) 7_556 .
B6 B10 B8 59.65(13) 7_556 .
B7 B10 B8 60.28(12) . .
B6 B10 B7 60.36(13) 7_556 7_556
B7 B10 B7 107.38(16) . 7_556
B8 B10 B7 107.84(16) . 7_556
B6 B10 B10 108.21(14) 7_556 7_556
B7 B10 B10 59.90(15) . 7_556
B8 B10 B10 108.29(14) . 7_556
B7 B10 B10 59.63(14) 7_556 7_556
B6 B10 H10H 116.4(11) 7_556 .
B7 B10 H10H 126.6(11) . .
B8 B10 H10H 120.6(11) . .
B7 B10 H10H 119.6(11) 7_556 .
B10 B10 H10H 125.3(11) 7_556 .
C9 C8 B9 116.61(16) . 7_556
C9 C8 B9 119.86(15) . .
B9 C8 B9 64.14(14) 7_556 .
C9 C8 B7 118.16(16) . .
B9 C8 B7 113.46(15) 7_556 .
B9 C8 B7 113.19(15) . .
C9 C8 B8 120.26(16) . .
B9 C8 B8 114.89(15) 7_556 .
B9 C8 B8 61.83(12) . .
B7 C8 B8 62.17(12) . .
C9 C8 B6 115.90(15) . .
B9 C8 B6 61.78(12) 7_556 .
B9 C8 B6 114.37(15) . .
B7 C8 B6 62.17(13) . .
B8 C8 B6 113.75(15) . .
O2 C9 N2 124.07(18) . .
O2 C9 C8 119.50(17) . .
N2 C9 C8 116.43(16) . .
N2 C10 C11 109.48(17) . .
N2 C10 C12 113.25(16) . .
C11 C10 C12 112.16(17) . .
N2 C10 H10 107.2 . .
C11 C10 H10 107.2 . .
C12 C10 H10 107.2 . .
C10 C11 Br2 110.76(14) . .
C10 C11 H11A 109.5 . .
Br2 C11 H11A 109.5 . .
C10 C11 H11B 109.5 . .
Br2 C11 H11B 109.5 . .
H11A C11 H11B 108.1 . .
C13 C12 C14 111.25(18) . .
C13 C12 C10 113.67(17) . .
C14 C12 C10 110.10(17) . .
C13 C12 H12 107.2 . .
C14 C12 H12 107.2 . .
C10 C12 H12 107.2 . .
C12 C13 H13A 109.5 . .
C12 C13 H13B 109.5 . .
H13A C13 H13B 109.5 . .
C12 C13 H13C 109.5 . .
H13A C13 H13C 109.5 . .
H13B C13 H13C 109.5 . .
C12 C14 H14A 109.5 . .
C12 C14 H14B 109.5 . .
H14A C14 H14B 109.5 . .
C12 C14 H14C 109.5 . .
H14A C14 H14C 109.5 . .
H14B C14 H14C 109.5 . .

loop_
_geom_bond_atom_site_label_1
_geom_bond_atom_site_label_2
_geom_bond_distance
_geom_bond_site_symmetry_2
Br1 C4 1.970(2) .
N1 C2 1.337(3) .
N1 C3 1.457(3) .
N1 H1 0.88(3) .
O1 C2 1.220(2) .
B1 C1 1.691(3) 8_665
B1 C1 1.713(3) .
B1 B4 1.766(3) 8_665
B1 B2 1.766(3) .
B1 B1 1.807(4) 8_665
B1 H1H 1.12(2) .
B2 C1 1.724(3) .
B2 B4 1.767(4) 8_665
B2 B5 1.776(4) .
B2 B3 1.778(3) .
B2 H2H 1.09(2) .
B3 C1 1.722(3) .
B3 B5 1.774(4) 8_665
B3 B4 1.775(3) .
B3 B5 1.776(4) .
B3 H3H 1.10(2) .
B4 C1 1.734(3) .
B4 B1 1.766(3) 8_665
B4 B2 1.767(4) 8_665
B4 B5 1.770(3) 8_665
B4 H4H 1.07(2) .
B5 B4 1.770(3) 8_665
B5 B3 1.774(4) 8_665
B5 B5 1.779(5) 8_665
B5 H5H 1.06(3) .
C1 C2 1.532(3) .
C1 B1 1.691(3) 8_665
C3 C4 1.517(3) .
C3 C5 1.543(3) .
C3 H3 1.0000 .
C4 H4A 0.9900 .
C4 H4B 0.9900 .
C5 C7 1.526(3) .
C5 C6 1.539(3) .
C5 H5 1.0000 .
C6 H6A 0.9800 .
C6 H6B 0.9800 .
C6 H6C 0.9800 .
C7 H7A 0.9800 .
C7 H7B 0.9800 .
C7 H7C 0.9800 .
Br2 C11 1.978(2) .
N2 C9 1.337(2) .
N2 C10 1.464(2) .
N2 H2 0.894(5) .
O2 C9 1.225(2) .
B6 C8 1.734(3) .
B6 B9 1.762(3) 7_556
B6 B8 1.764(3) 7_556
B6 B10 1.770(3) 7_556
B6 B7 1.785(3) .
B6 H6H 1.09(2) .
B7 C8 1.724(3) .
B7 B10 1.776(3) .
B7 B10 1.781(3) 7_556
B7 B8 1.784(3) .
B7 H7H 1.09(2) .
B8 C8 1.731(3) .
B8 B6 1.764(3) 7_556
B8 B9 1.769(3) .
B8 B10 1.776(3) .
B8 H8H 1.028(19) .
B9 C8 1.699(3) 7_556
B9 C8 1.713(3) .
B9 B6 1.762(3) 7_556
B9 B9 1.811(4) 7_556
B9 H9H 1.130(18) .
B10 B6 1.770(3) 7_556
B10 B7 1.781(3) 7_556
B10 B10 1.791(5) 7_556
B10 H10H 1.12(2) .
C8 C9 1.532(3) .
C8 B9 1.699(3) 7_556
C10 C11 1.525(3) .
C10 C12 1.548(3) .
C10 H10 1.0000 .
C11 H11A 0.9900 .
C11 H11B 0.9900 .
C12 C13 1.524(3) .
C12 C14 1.527(3) .
C12 H12 1.0000 .
C13 H13A 0.9800 .
C13 H13B 0.9800 .
C13 H13C 0.9800 .
C14 H14A 0.9800 .
C14 H14B 0.9800 .
C14 H14C 0.9800 .
